data_4119438
loop_
_publ_author_name
'Polly L. Arnold'
'Emmalina Hollis'
'Gary S. Nichol'
'Jason B. Love'
'Jean-Christophe Griveau'
'Roberto Caciuffo'
'Nicola Magnani'
'Laurent Maron'
'Ludovic Castro'
'Ahmed Yahia'
'Samuel O. Odoh'
'Georg Schreckenbach'

_publ_section_title
;
 Oxo-Functionalization and Reduction of the Uranyl Ion through
 Lanthanide-Element Bond Homolysis: Synthetic, Structural, and Bonding
 Analysis of a Series of Singly Reduced Uranyl-Rare Earth 5f1-4fn
 Complexes
;
_journal_name_full 'Journal of the American Chemical Society'
_journal_page_first 3841
_journal_page_last 3854
_journal_paper_doi 10.1021/ja308993g
_journal_volume 135
_journal_year 2013
_chemical_formula_sum 'C122 H126 N22 O4 Sm2 U2'
_chemical_formula_weight 2741.21
_chemical_name_systematic
;
 ?
;
_space_group_IT_number 15
_symmetry_cell_setting monoclinic
_symmetry_space_group_name_Hall '-C 2yc'
_symmetry_space_group_name_H-M 'C 1 2/c 1'
_atom_sites_solution_hydrogens geom
_atom_sites_solution_primary direct
_atom_sites_solution_secondary difmap
_audit_creation_method SHELXL-97
_cell_angle_alpha 90.00
_cell_angle_beta 92.5840(10)
_cell_angle_gamma 90.00
_cell_formula_units_Z 4
_cell_length_a 35.5323(4)
_cell_length_b 13.06480(10)
_cell_length_c 26.9654(2)
_cell_measurement_reflns_used 37549
_cell_measurement_temperature 170(2)
_cell_measurement_theta_max 27.4240
_cell_measurement_theta_min 2.8268
_cell_volume 12505.21(19)
_computing_cell_refinement
;
CrysAlisPro, Oxford Diffraction Ltd.,
Version 1.171.34.40 (release 27-08-2010 CrysAlis171 .NET)
(compiled Aug 27 2010,11:50:40)
;
_computing_data_collection
;
CrysAlisPro, Oxford Diffraction Ltd.,
Version 1.171.34.40 (release 27-08-2010 CrysAlis171 .NET)
(compiled Aug 27 2010,11:50:40)
;
_computing_data_reduction
;
CrysAlisPro, Oxford Diffraction Ltd.,
Version 1.171.34.40 (release 27-08-2010 CrysAlis171 .NET)
(compiled Aug 27 2010,11:50:40)
;
_computing_molecular_graphics 'ORTEP (Farrugia, 1997)'
_computing_structure_refinement 'SHELXL-97 (Sheldrick, 2008)'
_computing_structure_solution 'SHELXS-97 (Sheldrick, 1990)'
_diffrn_ambient_temperature 170(2)
_diffrn_measured_fraction_theta_full 0.998
_diffrn_measured_fraction_theta_max 0.998
_diffrn_measurement_method '\w scans'
_diffrn_radiation_monochromator graphite
_diffrn_radiation_source 'fine-focus sealed tube'
_diffrn_radiation_type MoK\a
_diffrn_radiation_wavelength 0.71073
_diffrn_reflns_av_R_equivalents 0.0387
_diffrn_reflns_av_sigmaI/netI 0.0267
_diffrn_reflns_limit_h_max 46
_diffrn_reflns_limit_h_min -46
_diffrn_reflns_limit_k_max 16
_diffrn_reflns_limit_k_min -16
_diffrn_reflns_limit_l_max 34
_diffrn_reflns_limit_l_min -34
_diffrn_reflns_number 105281
_diffrn_reflns_theta_full 27.48
_diffrn_reflns_theta_max 27.48
_diffrn_reflns_theta_min 2.83
_exptl_absorpt_coefficient_mu 3.565
_exptl_absorpt_correction_T_max 0.954
_exptl_absorpt_correction_T_min 0.927
_exptl_absorpt_correction_type analytical
_exptl_absorpt_process_details
;
CrysAlisPro, Agilent Technologies,
Version 1.171.35.19 (release 27-10-2011 CrysAlis171 .NET)
(compiled Oct 27 2011,15:02:11)
Analytical numeric absorption correction using a multifaceted crystal
            model based on expressions derived by R.C. Clark & J.S. Reid.
(Clark, R. C. & Reid, J. S. (1995). Acta Cryst. A51, 887-897)
;
_exptl_crystal_density_diffrn 1.456
_exptl_crystal_F_000 5408
_exptl_crystal_size_max 0.2124
_exptl_crystal_size_mid 0.1557
_exptl_crystal_size_min 0.1196
_platon_squeeze_details
;
;
_refine_diff_density_max 1.614
_refine_diff_density_min -1.707
_refine_diff_density_rms 0.102
_refine_ls_extinction_method none
_refine_ls_goodness_of_fit_ref 1.063
_refine_ls_hydrogen_treatment constr
_refine_ls_matrix_type full
_refine_ls_number_parameters 689
_refine_ls_number_reflns 14318
_refine_ls_number_restraints 25
_refine_ls_restrained_S_all 1.075
_refine_ls_R_factor_all 0.0415
_refine_ls_R_factor_gt 0.0305
_refine_ls_shift/su_max 0.004
_refine_ls_shift/su_mean 0.000
_refine_ls_structure_factor_coef Fsqd
_refine_ls_weighting_details 'calc w=1/[\s^2^(Fo^2^)+(0.0387P)^2^+26.2647P] where P=(Fo^2^+2Fc^2^)/3'
_refine_ls_weighting_scheme calc
_refine_ls_wR_factor_gt 0.0750
_refine_ls_wR_factor_ref 0.0788
_reflns_number_gt 11503
_reflns_number_total 14318
_reflns_threshold_expression >2\s(I)
_cod_data_source_file ja308993g_si_001.cif
_cod_data_source_block p12003-sr
_cod_database_code 4119438

loop_
_symmetry_equiv_pos_as_xyz
'x, y, z'
'-x, y, -z+1/2'
'x+1/2, y+1/2, z'
'-x+1/2, y+1/2, -z+1/2'
'-x, -y, -z'
'x, -y, z-1/2'
'-x+1/2, -y+1/2, -z'
'x+1/2, -y+1/2, z-1/2'

loop_
_atom_site_label
_atom_site_type_symbol
_atom_site_fract_x
_atom_site_fract_y
_atom_site_fract_z
_atom_site_U_iso_or_equiv
_atom_site_adp_type
_atom_site_occupancy
_atom_site_symmetry_multiplicity
_atom_site_calc_flag
_atom_site_refinement_flags
C1 C 0.43338(10) 0.4473(3) 0.17858(13) 0.0239(7) Uani 1 1 d .
H1 H 0.4168 0.5040 0.1805 0.029 Uiso 1 1 calc R
C2 C 0.44467(10) 0.4147(3) 0.13160(13) 0.0239(7) Uani 1 1 d .
C3 C 0.43585(11) 0.4551(3) 0.08438(14) 0.0309(9) Uani 1 1 d .
H3 H 0.4209 0.5136 0.0766 0.037 Uiso 1 1 calc R
C4 C 0.45356(11) 0.3918(3) 0.05119(14) 0.0306(9) Uani 1 1 d .
H4 H 0.4530 0.3992 0.0161 0.037 Uiso 1 1 calc R
C5 C 0.47258(10) 0.3148(3) 0.07888(13) 0.0232(7) Uani 1 1 d .
C6 C 0.49455(10) 0.2231(3) 0.06118(12) 0.0233(7) Uani 1 1 d .
C7 C 0.49704(11) 0.2256(3) 0.00397(13) 0.0304(8) Uani 1 1 d .
H7A H 0.5059 0.1579 -0.0072 0.036 Uiso 1 1 calc R
H7B H 0.4714 0.2362 -0.0111 0.036 Uiso 1 1 calc R
C8 C 0.52319(13) 0.3086(4) -0.01585(15) 0.0415(11) Uani 1 1 d .
H8A H 0.5230 0.3047 -0.0522 0.062 Uiso 1 1 calc R
H8B H 0.5489 0.2976 -0.0022 0.062 Uiso 1 1 calc R
H8C H 0.5143 0.3762 -0.0058 0.062 Uiso 1 1 calc R
C9 C 0.53461(10) 0.2218(3) 0.08692(13) 0.0271(8) Uani 1 1 d .
H9A H 0.5479 0.2855 0.0784 0.032 Uiso 1 1 calc R
H9B H 0.5322 0.2209 0.1233 0.032 Uiso 1 1 calc R
C10 C 0.55819(11) 0.1304(3) 0.07210(15) 0.0371(9) Uani 1 1 d .
H10A H 0.5830 0.1338 0.0894 0.056 Uiso 1 1 calc R
H10B H 0.5613 0.1317 0.0362 0.056 Uiso 1 1 calc R
H10C H 0.5455 0.0669 0.0811 0.056 Uiso 1 1 calc R
C11 C 0.47365(10) 0.1276(3) 0.07630(12) 0.0235(7) Uani 1 1 d .
C12 C 0.45834(11) 0.0475(3) 0.04682(13) 0.0294(8) Uani 1 1 d .
H12 H 0.4594 0.0414 0.0118 0.035 Uiso 1 1 calc R
C13 C 0.44148(11) -0.0210(3) 0.07838(14) 0.0309(8) Uani 1 1 d .
H13 H 0.4288 -0.0827 0.0693 0.037 Uiso 1 1 calc R
C14 C 0.44689(10) 0.0192(3) 0.12634(13) 0.0239(7) Uani 1 1 d .
C15 C 0.43573(10) -0.0187(3) 0.17267(13) 0.0266(8) Uani 1 1 d .
H15 H 0.4203 -0.0779 0.1736 0.032 Uiso 1 1 calc R
C16 C 0.43053(10) -0.0096(3) 0.25858(12) 0.0226(7) Uani 1 1 d .
C17 C 0.45491(11) -0.0479(3) 0.29597(13) 0.0265(8) Uani 1 1 d .
H17 H 0.4813 -0.0463 0.2914 0.032 Uiso 1 1 calc R
C18 C 0.44208(11) -0.0885(3) 0.33975(14) 0.0299(8) Uani 1 1 d .
C19 C 0.46965(13) -0.1350(4) 0.37761(15) 0.0433(11) Uani 1 1 d .
H19A H 0.4623 -0.2057 0.3843 0.065 Uiso 1 1 calc R
H19B H 0.4696 -0.0951 0.4084 0.065 Uiso 1 1 calc R
H19C H 0.4950 -0.1342 0.3647 0.065 Uiso 1 1 calc R
C20 C 0.38762(14) -0.1227(4) 0.39577(16) 0.0533(13) Uani 1 1 d .
H20A H 0.3604 -0.1095 0.3952 0.080 Uiso 1 1 calc R
H20B H 0.4000 -0.0864 0.4239 0.080 Uiso 1 1 calc R
H20C H 0.3922 -0.1963 0.3993 0.080 Uiso 1 1 calc R
C21 C 0.40347(12) -0.0851(3) 0.34773(14) 0.0346(9) Uani 1 1 d .
C22 C 0.37922(11) -0.0449(3) 0.31079(14) 0.0332(9) Uani 1 1 d .
H22 H 0.3531 -0.0416 0.3165 0.040 Uiso 1 1 calc R
C23 C 0.39178(10) -0.0091(3) 0.26543(13) 0.0265(8) Uani 1 1 d .
C24 C 0.33531(11) -0.0272(3) 0.22045(15) 0.0339(9) Uani 1 1 d .
H24 H 0.3363 -0.0962 0.2316 0.041 Uiso 1 1 calc R
C25 C 0.30179(11) 0.0072(3) 0.19473(15) 0.0348(9) Uani 1 1 d .
C26 C 0.26823(13) -0.0463(4) 0.1859(2) 0.0643(16) Uani 1 1 d .
H26 H 0.2637 -0.1163 0.1929 0.077 Uiso 1 1 calc R
C27 C 0.24292(13) 0.0235(4) 0.1648(2) 0.0603(15) Uani 1 1 d .
H27 H 0.2176 0.0098 0.1541 0.072 Uiso 1 1 calc R
C28 C 0.26123(11) 0.1169(3) 0.16204(15) 0.0351(9) Uani 1 1 d .
C29 C 0.24476(14) 0.2137(4) 0.1412(2) 0.0598(14) Uani 1 1 d U
C30 C 0.2040(2) 0.2158(6) 0.1416(4) 0.121(3) Uani 1 1 d U
H30A H 0.1934 0.1542 0.1248 0.145 Uiso 1 1 calc R
H30B H 0.1942 0.2770 0.1236 0.145 Uiso 1 1 calc R
C31 C 0.1927(3) 0.2187(7) 0.1938(5) 0.142(4) Uani 1 1 d U
H31A H 0.1652 0.2201 0.1945 0.213 Uiso 1 1 calc R
H31B H 0.2031 0.2802 0.2101 0.213 Uiso 1 1 calc R
H31C H 0.2023 0.1577 0.2113 0.213 Uiso 1 1 calc R
C34 C 0.26147(12) 0.3133(4) 0.16119(17) 0.0395(10) Uani 1 1 d .
C35 C 0.24426(15) 0.4093(4) 0.1583(2) 0.0739(19) Uani 1 1 d .
H35 H 0.2201 0.4243 0.1434 0.089 Uiso 1 1 calc R
C36 C 0.26881(15) 0.4787(5) 0.1811(3) 0.080(2) Uani 1 1 d .
H36 H 0.2648 0.5501 0.1852 0.096 Uiso 1 1 calc R
C37 C 0.30051(11) 0.4231(4) 0.19691(17) 0.0393(10) Uani 1 1 d .
C38 C 0.33367(11) 0.4581(3) 0.22367(15) 0.0344(9) Uani 1 1 d .
H38 H 0.3345 0.5268 0.2351 0.041 Uiso 1 1 calc R
C39 C 0.38978(10) 0.4362(3) 0.27018(13) 0.0279(8) Uani 1 1 d .
C40 C 0.37681(11) 0.4699(3) 0.31551(15) 0.0354(10) Uani 1 1 d .
H40 H 0.3504 0.4720 0.3195 0.043 Uiso 1 1 calc R
C41 C 0.40064(12) 0.5006(3) 0.35490(15) 0.0376(10) Uani 1 1 d .
C42 C 0.38473(14) 0.5329(5) 0.40335(17) 0.0605(15) Uani 1 1 d .
H42A H 0.3572 0.5271 0.4010 0.091 Uiso 1 1 calc R
H42B H 0.3918 0.6040 0.4105 0.091 Uiso 1 1 calc R
H42C H 0.3948 0.4885 0.4301 0.091 Uiso 1 1 calc R
C43 C 0.43963(11) 0.4971(3) 0.34895(14) 0.0312(9) Uani 1 1 d .
C44 C 0.46683(12) 0.5313(4) 0.38981(15) 0.0417(11) Uani 1 1 d .
H44A H 0.4924 0.5323 0.3776 0.063 Uiso 1 1 calc R
H44B H 0.4658 0.4837 0.4178 0.063 Uiso 1 1 calc R
H44C H 0.4600 0.6001 0.4007 0.063 Uiso 1 1 calc R
C45 C 0.45264(10) 0.4625(3) 0.30432(14) 0.0279(8) Uani 1 1 d .
H45 H 0.4791 0.4584 0.3008 0.033 Uiso 1 1 calc R
C46 C 0.42888(10) 0.4333(3) 0.26413(13) 0.0244(7) Uani 1 1 d .
C47 C 0.37609(15) 0.2014(5) 0.08264(18) 0.0624(16) Uani 1 1 d .
H47 H 0.3894 0.1464 0.0984 0.075 Uiso 1 1 calc R
C50 C 0.34285(19) 0.3586(5) 0.0366(2) 0.0756(18) Uani 1 1 d .
H50 H 0.3314 0.4172 0.0215 0.091 Uiso 1 1 calc R
C51 C 0.34259(17) 0.3452(5) 0.08730(19) 0.0632(15) Uani 1 1 d .
H51 H 0.3307 0.3954 0.1067 0.076 Uiso 1 1 calc R
C52 C 0.29926(19) 0.2103(5) 0.3044(2) 0.0761(19) Uani 1 1 d .
H52 H 0.2809 0.2017 0.2780 0.091 Uiso 1 1 calc R
C53 C 0.3136(3) 0.2325(6) 0.3895(2) 0.100(3) Uani 1 1 d .
H53 H 0.3060 0.2383 0.4227 0.120 Uiso 1 1 calc R
C54 C 0.2874(2) 0.2197(6) 0.3523(3) 0.090(2) Uani 1 1 d .
H54 H 0.2613 0.2171 0.3588 0.108 Uiso 1 1 calc R
C55 C 0.3510(2) 0.2371(6) 0.3799(2) 0.089(2) Uani 1 1 d .
H55 H 0.3697 0.2476 0.4057 0.107 Uiso 1 1 calc R
C56 C 0.36074(17) 0.2258(4) 0.33058(19) 0.0591(14) Uani 1 1 d .
H56 H 0.3866 0.2274 0.3232 0.071 Uiso 1 1 calc R
C200 C 0.4561(3) 0.7048(6) 0.2048(5) 0.115(3) Uani 1 1 d .
H200 H 0.4827 0.7010 0.2097 0.138 Uiso 1 1 calc R
C201 C 0.4366(8) 0.7054(8) 0.2407(5) 0.226(13) Uani 1 1 d .
H201 H 0.4475 0.7013 0.2734 0.271 Uiso 1 1 calc R
C202 C 0.3999(6) 0.7118(9) 0.2325(8) 0.200(13) Uani 1 1 d .
H202 H 0.3862 0.7141 0.2619 0.240 Uiso 1 1 calc R
C203 C 0.3805(4) 0.7153(10) 0.1951(10) 0.199(12) Uani 1 1 d .
H203 H 0.3537 0.7182 0.1939 0.238 Uiso 1 1 calc R
C204 C 0.4027(5) 0.7145(6) 0.1530(5) 0.125(4) Uani 1 1 d .
H204 H 0.3912 0.7175 0.1205 0.150 Uiso 1 1 calc R
N1 N 0.44511(8) 0.4017(2) 0.21954(10) 0.0223(6) Uani 1 1 d .
N2 N 0.46710(8) 0.3283(2) 0.12799(10) 0.0212(6) Uani 1 1 d .
N3 N 0.46684(8) 0.1100(2) 0.12488(10) 0.0205(6) Uani 1 1 d .
N4 N 0.44628(8) 0.0263(2) 0.21382(10) 0.0212(6) Uani 1 1 d .
N5 N 0.36458(8) 0.0304(2) 0.22957(11) 0.0265(7) Uani 1 1 d .
N6 N 0.29758(9) 0.1067(3) 0.17997(12) 0.0327(8) Uani 1 1 d .
N7 N 0.29573(9) 0.3214(3) 0.18502(12) 0.0311(7) Uani 1 1 d .
N8 N 0.36268(8) 0.3997(2) 0.23295(11) 0.0269(7) Uani 1 1 d .
N9 N 0.33546(12) 0.2129(3) 0.29384(13) 0.0439(9) Uani 1 1 d .
N10 N 0.35848(11) 0.2646(3) 0.11017(14) 0.0462(10) Uani 1 1 d .
N200 N 0.4413(3) 0.7093(4) 0.1595(4) 0.116(3) Uani 1 1 d .
O1 O 0.41327(7) 0.21356(19) 0.19598(9) 0.0259(5) Uani 1 1 d .
O2 O 0.52096(6) 0.21357(18) 0.21313(8) 0.0201(5) Uani 1 1 d .
Sm1 Sm 0.350788(5) 0.216099(15) 0.202189(6) 0.02310(5) Uani 1 1 d .
U1 U 0.466763(3) 0.215037(9) 0.201089(4) 0.01736(4) Uani 1 1 d .
C32 C 0.2556(4) 0.2141(7) 0.0805(3) 0.137(4) Uani 1 1 d U
H32A H 0.2439 0.2757 0.0651 0.165 Uiso 1 1 calc R
H32B H 0.2832 0.2230 0.0794 0.165 Uiso 1 1 calc R
C33 C 0.2460(4) 0.1339(11) 0.0518(4) 0.212(6) Uani 1 1 d U
H33A H 0.2544 0.1457 0.0181 0.318 Uiso 1 1 calc R
H33B H 0.2186 0.1254 0.0506 0.318 Uiso 1 1 calc R
H33C H 0.2580 0.0719 0.0655 0.318 Uiso 1 1 calc R
C48 C 0.37686(17) 0.2090(5) 0.03075(19) 0.0721(19) Uani 1 1 d .
H48 H 0.3895 0.1588 0.0122 0.087 Uiso 1 1 calc R
C49 C 0.35990(16) 0.2861(5) 0.0082(2) 0.0659(17) Uani 1 1 d .
H49 H 0.3594 0.2919 -0.0269 0.079 Uiso 1 1 calc R

loop_
_atom_site_aniso_label
_atom_site_aniso_U_11
_atom_site_aniso_U_22
_atom_site_aniso_U_33
_atom_site_aniso_U_23
_atom_site_aniso_U_13
_atom_site_aniso_U_12
C1 0.0263(18) 0.0185(18) 0.0272(18) -0.0013(14) 0.0038(14) -0.0014(14)
C2 0.0290(18) 0.0180(18) 0.0249(18) 0.0026(14) 0.0039(14) 0.0024(14)
C3 0.033(2) 0.029(2) 0.031(2) 0.0074(16) -0.0011(16) 0.0053(16)
C4 0.037(2) 0.033(2) 0.0206(18) 0.0080(16) -0.0021(15) 0.0028(17)
C5 0.0283(18) 0.0220(18) 0.0194(17) 0.0013(14) 0.0010(14) 0.0000(14)
C6 0.0290(18) 0.0261(19) 0.0150(16) -0.0011(14) 0.0030(13) 0.0006(15)
C7 0.035(2) 0.040(2) 0.0168(17) -0.0004(16) 0.0052(15) -0.0012(18)
C8 0.049(3) 0.051(3) 0.025(2) 0.0093(19) 0.0123(18) 0.002(2)
C9 0.0262(18) 0.034(2) 0.0216(17) -0.0003(16) 0.0034(14) -0.0045(16)
C10 0.033(2) 0.041(3) 0.038(2) 0.0000(19) 0.0038(17) 0.0050(18)
C11 0.0265(18) 0.0250(19) 0.0191(16) -0.0007(14) 0.0024(14) 0.0035(15)
C12 0.041(2) 0.031(2) 0.0163(17) -0.0070(15) 0.0015(15) -0.0019(17)
C13 0.039(2) 0.027(2) 0.0269(19) -0.0062(16) -0.0008(16) -0.0052(17)
C14 0.0280(18) 0.0228(19) 0.0209(17) -0.0019(14) 0.0007(14) -0.0013(15)
C15 0.032(2) 0.0178(18) 0.0305(19) -0.0012(15) 0.0013(15) -0.0015(15)
C16 0.0326(19) 0.0149(17) 0.0203(17) 0.0000(13) 0.0034(14) -0.0061(14)
C17 0.0317(19) 0.0223(19) 0.0254(18) 0.0015(15) -0.0013(15) -0.0013(15)
C18 0.040(2) 0.024(2) 0.0261(19) 0.0042(16) -0.0024(16) -0.0058(16)
C19 0.056(3) 0.041(3) 0.032(2) 0.015(2) -0.0064(19) -0.002(2)
C20 0.060(3) 0.066(4) 0.034(2) 0.018(2) 0.006(2) -0.011(3)
C21 0.047(2) 0.034(2) 0.0232(19) 0.0098(17) 0.0019(17) -0.0108(19)
C22 0.034(2) 0.034(2) 0.032(2) 0.0064(17) 0.0059(17) -0.0036(17)
C23 0.033(2) 0.0220(19) 0.0251(18) 0.0035(15) 0.0034(15) -0.0037(15)
C24 0.032(2) 0.031(2) 0.038(2) 0.0035(18) 0.0021(17) -0.0049(17)
C25 0.028(2) 0.035(2) 0.041(2) -0.0025(19) 0.0015(17) -0.0051(17)
C26 0.036(3) 0.043(3) 0.114(5) 0.014(3) -0.006(3) -0.012(2)
C27 0.028(2) 0.055(3) 0.096(4) -0.002(3) -0.011(2) -0.010(2)
C28 0.027(2) 0.044(3) 0.034(2) -0.0042(18) -0.0047(16) -0.0017(17)
C29 0.047(3) 0.055(3) 0.074(3) 0.006(3) -0.033(2) -0.003(2)
C30 0.056(4) 0.084(5) 0.218(7) 0.010(5) -0.041(4) -0.001(4)
C31 0.105(6) 0.085(6) 0.242(11) 0.002(7) 0.075(7) -0.003(5)
C34 0.031(2) 0.043(3) 0.043(2) 0.006(2) -0.0069(18) 0.0027(18)
C35 0.041(3) 0.056(4) 0.121(5) 0.001(4) -0.037(3) 0.010(3)
C36 0.046(3) 0.046(3) 0.144(6) -0.006(4) -0.030(3) 0.015(3)
C37 0.029(2) 0.038(2) 0.051(3) -0.004(2) 0.0012(18) 0.0064(19)
C38 0.030(2) 0.029(2) 0.044(2) -0.0091(18) 0.0029(18) 0.0014(17)
C39 0.0295(19) 0.025(2) 0.0288(19) -0.0057(16) 0.0002(15) 0.0021(16)
C40 0.028(2) 0.044(3) 0.035(2) -0.0138(19) 0.0057(17) 0.0031(18)
C41 0.040(2) 0.042(3) 0.031(2) -0.0159(19) 0.0070(17) 0.0088(19)
C42 0.051(3) 0.091(4) 0.041(3) -0.028(3) 0.010(2) 0.010(3)
C43 0.039(2) 0.025(2) 0.029(2) -0.0100(16) -0.0012(16) 0.0039(17)
C44 0.044(2) 0.045(3) 0.035(2) -0.020(2) -0.0074(19) 0.010(2)
C45 0.0272(19) 0.0222(19) 0.034(2) -0.0076(16) 0.0012(16) 0.0042(15)
C46 0.0308(19) 0.0182(18) 0.0246(18) -0.0056(14) 0.0038(15) 0.0026(15)
C47 0.055(3) 0.098(5) 0.034(3) 0.000(3) -0.003(2) 0.028(3)
C50 0.103(5) 0.079(4) 0.044(3) 0.023(3) -0.005(3) 0.001(4)
C51 0.092(4) 0.056(3) 0.042(3) 0.008(3) 0.006(3) 0.005(3)
C52 0.078(4) 0.096(5) 0.057(4) -0.007(3) 0.031(3) -0.017(4)
C53 0.140(7) 0.124(7) 0.039(3) -0.002(4) 0.031(4) 0.030(6)
C54 0.089(5) 0.116(7) 0.069(4) -0.009(4) 0.038(4) -0.005(4)
C55 0.109(6) 0.120(6) 0.037(3) -0.002(3) -0.002(3) 0.047(5)
C56 0.067(3) 0.068(4) 0.042(3) 0.007(3) 0.005(3) 0.022(3)
C200 0.156(9) 0.061(5) 0.126(8) -0.003(6) -0.035(8) -0.029(5)
C201 0.53(4) 0.057(7) 0.097(8) -0.019(6) 0.086(16) -0.091(14)
C202 0.244(19) 0.053(6) 0.32(3) -0.051(10) 0.25(2) -0.048(10)
C203 0.079(7) 0.049(6) 0.47(4) -0.017(12) -0.001(12) 0.001(5)
C204 0.161(11) 0.031(4) 0.178(11) 0.014(5) -0.042(9) -0.014(6)
N1 0.0293(16) 0.0199(15) 0.0179(14) -0.0032(12) 0.0031(12) -0.0034(12)
N2 0.0277(15) 0.0182(15) 0.0178(14) 0.0021(11) 0.0025(12) 0.0000(12)
N3 0.0239(15) 0.0198(15) 0.0178(14) -0.0015(11) 0.0019(11) -0.0017(11)
N4 0.0252(15) 0.0180(15) 0.0206(14) 0.0028(12) 0.0025(12) -0.0030(12)
N5 0.0258(16) 0.0284(17) 0.0252(16) 0.0044(13) 0.0008(12) -0.0005(13)
N6 0.0292(17) 0.036(2) 0.0328(18) -0.0010(15) -0.0058(14) -0.0052(14)
N7 0.0269(16) 0.0331(18) 0.0327(18) -0.0026(14) -0.0050(14) 0.0009(14)
N8 0.0263(16) 0.0283(17) 0.0264(16) -0.0009(13) 0.0054(13) 0.0021(13)
N9 0.063(3) 0.041(2) 0.0289(18) 0.0013(16) 0.0134(17) 0.0057(19)
N10 0.046(2) 0.063(3) 0.0297(19) 0.0043(18) -0.0006(16) 0.006(2)
N200 0.172(8) 0.039(3) 0.144(7) -0.013(4) 0.088(7) -0.019(4)
O1 0.0253(13) 0.0214(13) 0.0309(14) -0.0006(11) 0.0007(10) 0.0005(11)
O2 0.0254(12) 0.0220(12) 0.0132(11) 0.0005(10) 0.0046(9) 0.0001(10)
Sm1 0.02195(9) 0.02547(10) 0.02170(9) 0.00072(7) -0.00088(7) -0.00108(7)
U1 0.02222(7) 0.01604(7) 0.01388(6) -0.00040(5) 0.00174(4) -0.00054(5)
C32 0.232(10) 0.095(7) 0.079(5) -0.008(5) -0.059(6) -0.005(7)
C33 0.294(14) 0.222(13) 0.114(8) -0.024(8) -0.059(9) 0.037(12)
C48 0.072(4) 0.115(6) 0.029(3) -0.005(3) 0.005(2) 0.031(4)
C49 0.057(3) 0.105(5) 0.036(3) 0.010(3) 0.004(2) -0.003(3)

loop_
_atom_type_symbol
_atom_type_description
_atom_type_scat_dispersion_real
_atom_type_scat_dispersion_imag
_atom_type_scat_source
C C 0.0033 0.0016 'International Tables Vol C Tables 4.2.6.8 and 6.1.1.4'
H H 0.0000 0.0000 'International Tables Vol C Tables 4.2.6.8 and 6.1.1.4'
N N 0.0061 0.0033 'International Tables Vol C Tables 4.2.6.8 and 6.1.1.4'
O O 0.0106 0.0060 'International Tables Vol C Tables 4.2.6.8 and 6.1.1.4'
Sm Sm -0.1638 3.4418 'International Tables Vol C Tables 4.2.6.8 and 6.1.1.4'
U U -9.6767 9.6646 'International Tables Vol C Tables 4.2.6.8 and 6.1.1.4'

loop_
_geom_angle_atom_site_label_1
_geom_angle_atom_site_label_2
_geom_angle_atom_site_label_3
_geom_angle
_geom_angle_site_symmetry_1
_geom_angle_site_symmetry_3
N1 C1 C2 121.9(3) . .
N1 C1 H1 119.1 . .
C2 C1 H1 119.1 . .
N2 C2 C3 110.4(3) . .
N2 C2 C1 119.7(3) . .
C3 C2 C1 129.9(3) . .
C4 C3 C2 105.8(3) . .
C4 C3 H3 127.1 . .
C2 C3 H3 127.1 . .
C3 C4 C5 107.7(3) . .
C3 C4 H4 126.1 . .
C5 C4 H4 126.1 . .
N2 C5 C4 109.7(3) . .
N2 C5 C6 120.5(3) . .
C4 C5 C6 129.7(3) . .
C11 C6 C5 107.4(3) . .
C11 C6 C7 109.6(3) . .
C5 C6 C7 110.5(3) . .
C11 C6 C9 108.7(3) . .
C5 C6 C9 110.0(3) . .
C7 C6 C9 110.6(3) . .
C8 C7 C6 115.0(3) . .
C8 C7 H7A 108.5 . .
C6 C7 H7A 108.5 . .
C8 C7 H7B 108.5 . .
C6 C7 H7B 108.5 . .
H7A C7 H7B 107.5 . .
C7 C8 H8A 109.5 . .
C7 C8 H8B 109.5 . .
H8A C8 H8B 109.5 . .
C7 C8 H8C 109.5 . .
H8A C8 H8C 109.5 . .
H8B C8 H8C 109.5 . .
C10 C9 C6 113.3(3) . .
C10 C9 H9A 108.9 . .
C6 C9 H9A 108.9 . .
C10 C9 H9B 108.9 . .
C6 C9 H9B 108.9 . .
H9A C9 H9B 107.7 . .
C9 C10 H10A 109.5 . .
C9 C10 H10B 109.5 . .
H10A C10 H10B 109.5 . .
C9 C10 H10C 109.5 . .
H10A C10 H10C 109.5 . .
H10B C10 H10C 109.5 . .
N3 C11 C12 109.7(3) . .
N3 C11 C6 120.5(3) . .
C12 C11 C6 129.8(3) . .
C13 C12 C11 107.4(3) . .
C13 C12 H12 126.3 . .
C11 C12 H12 126.3 . .
C12 C13 C14 106.2(3) . .
C12 C13 H13 126.9 . .
C14 C13 H13 126.9 . .
N3 C14 C13 110.1(3) . .
N3 C14 C15 119.2(3) . .
C13 C14 C15 130.6(3) . .
N4 C15 C14 121.0(3) . .
N4 C15 H15 119.5 . .
C14 C15 H15 119.5 . .
C17 C16 C23 119.4(3) . .
C17 C16 N4 118.3(3) . .
C23 C16 N4 122.3(3) . .
C18 C17 C16 122.4(4) . .
C18 C17 H17 118.8 . .
C16 C17 H17 118.8 . .
C17 C18 C21 118.7(3) . .
C17 C18 C19 120.0(4) . .
C21 C18 C19 121.3(3) . .
C18 C19 H19A 109.5 . .
C18 C19 H19B 109.5 . .
H19A C19 H19B 109.5 . .
C18 C19 H19C 109.5 . .
H19A C19 H19C 109.5 . .
H19B C19 H19C 109.5 . .
C21 C20 H20A 109.5 . .
C21 C20 H20B 109.5 . .
H20A C20 H20B 109.5 . .
C21 C20 H20C 109.5 . .
H20A C20 H20C 109.5 . .
H20B C20 H20C 109.5 . .
C22 C21 C18 118.8(3) . .
C22 C21 C20 119.5(4) . .
C18 C21 C20 121.7(4) . .
C21 C22 C23 122.7(4) . .
C21 C22 H22 118.7 . .
C23 C22 H22 118.7 . .
C16 C23 C22 117.9(3) . .
C16 C23 N5 123.5(3) . .
C22 C23 N5 118.6(3) . .
N5 C24 C25 123.7(4) . .
N5 C24 H24 118.2 . .
C25 C24 H24 118.2 . .
N6 C25 C26 110.2(4) . .
N6 C25 C24 121.4(4) . .
C26 C25 C24 128.0(4) . .
C27 C26 C25 106.0(4) . .
C27 C26 H26 127.0 . .
C25 C26 H26 127.0 . .
C26 C27 C28 107.6(4) . .
C26 C27 H27 126.2 . .
C28 C27 H27 126.2 . .
N6 C28 C27 109.5(4) . .
N6 C28 C29 124.4(4) . .
C27 C28 C29 126.1(4) . .
C30 C29 C28 112.9(5) . .
C30 C29 C34 110.8(5) . .
C28 C29 C34 116.9(4) . .
C30 C29 C32 106.1(7) . .
C28 C29 C32 105.2(5) . .
C34 C29 C32 103.7(5) . .
C29 C30 C31 108.7(8) . .
C29 C30 H30A 109.9 . .
C31 C30 H30A 109.9 . .
C29 C30 H30B 109.9 . .
C31 C30 H30B 109.9 . .
H30A C30 H30B 108.3 . .
C30 C31 H31A 109.5 . .
C30 C31 H31B 109.5 . .
H31A C31 H31B 109.5 . .
C30 C31 H31C 109.5 . .
H31A C31 H31C 109.5 . .
H31B C31 H31C 109.5 . .
N7 C34 C35 109.7(4) . .
N7 C34 C29 124.3(4) . .
C35 C34 C29 125.9(4) . .
C36 C35 C34 107.4(4) . .
C36 C35 H35 126.3 . .
C34 C35 H35 126.3 . .
C35 C36 C37 106.2(5) . .
C35 C36 H36 126.9 . .
C37 C36 H36 126.9 . .
N7 C37 C36 110.1(4) . .
N7 C37 C38 121.1(4) . .
C36 C37 C38 128.7(5) . .
N8 C38 C37 122.6(4) . .
N8 C38 H38 118.7 . .
C37 C38 H38 118.7 . .
C40 C39 C46 118.4(3) . .
C40 C39 N8 118.5(3) . .
C46 C39 N8 122.9(3) . .
C41 C40 C39 123.2(4) . .
C41 C40 H40 118.4 . .
C39 C40 H40 118.4 . .
C40 C41 C43 118.4(3) . .
C40 C41 C42 120.3(4) . .
C43 C41 C42 121.3(4) . .
C41 C42 H42A 109.5 . .
C41 C42 H42B 109.5 . .
H42A C42 H42B 109.5 . .
C41 C42 H42C 109.5 . .
H42A C42 H42C 109.5 . .
H42B C42 H42C 109.5 . .
C45 C43 C41 118.7(3) . .
C45 C43 C44 120.4(4) . .
C41 C43 C44 120.9(3) . .
C43 C44 H44A 109.5 . .
C43 C44 H44B 109.5 . .
H44A C44 H44B 109.5 . .
C43 C44 H44C 109.5 . .
H44A C44 H44C 109.5 . .
H44B C44 H44C 109.5 . .
C43 C45 C46 123.3(3) . .
C43 C45 H45 118.3 . .
C46 C45 H45 118.3 . .
C45 C46 C39 117.9(3) . .
C45 C46 N1 118.8(3) . .
C39 C46 N1 123.2(3) . .
N10 C47 C48 124.0(5) . .
N10 C47 H47 118.0 . .
C48 C47 H47 118.0 . .
C49 C50 C51 119.1(6) . .
C49 C50 H50 120.4 . .
C51 C50 H50 120.4 . .
N10 C51 C50 122.5(6) . .
N10 C51 H51 118.7 . .
C50 C51 H51 118.7 . .
N9 C52 C54 122.4(7) . .
N9 C52 H52 118.8 . .
C54 C52 H52 118.8 . .
C54 C53 C55 120.6(6) . .
C54 C53 H53 119.7 . .
C55 C53 H53 119.7 . .
C53 C54 C52 118.5(7) . .
C53 C54 H54 120.8 . .
C52 C54 H54 120.8 . .
C53 C55 C56 117.4(6) . .
C53 C55 H55 121.3 . .
C56 C55 H55 121.3 . .
N9 C56 C55 122.7(6) . .
N9 C56 H56 118.6 . .
C55 C56 H56 118.6 . .
C201 C200 N200 121.5(15) . .
C201 C200 H200 119.2 . .
N200 C200 H200 119.2 . .
C200 C201 C202 117.6(18) . .
C200 C201 H201 121.2 . .
C202 C201 H201 121.2 . .
C203 C202 C201 132.4(17) . .
C203 C202 H202 113.8 . .
C201 C202 H202 113.8 . .
C202 C203 C204 110.7(13) . .
C202 C203 H203 124.7 . .
C204 C203 H203 124.7 . .
N200 C204 C203 119.2(12) . .
N200 C204 H204 120.4 . .
C203 C204 H204 120.4 . .
C1 N1 C46 117.2(3) . .
C1 N1 U1 110.5(2) . .
C46 N1 U1 124.6(2) . .
C5 N2 C2 106.4(3) . .
C5 N2 U1 135.0(2) . .
C2 N2 U1 114.1(2) . .
C11 N3 C14 106.6(3) . .
C11 N3 U1 135.5(2) . .
C14 N3 U1 115.7(2) . .
C15 N4 C16 117.6(3) . .
C15 N4 U1 112.9(2) . .
C16 N4 U1 123.0(2) . .
C24 N5 C23 115.4(3) . .
C24 N5 Sm1 110.6(2) . .
C23 N5 Sm1 130.3(2) . .
C25 N6 C28 106.6(3) . .
C25 N6 Sm1 114.5(2) . .
C28 N6 Sm1 138.1(3) . .
C34 N7 C37 106.6(3) . .
C34 N7 Sm1 138.4(3) . .
C37 N7 Sm1 114.5(2) . .
C38 N8 C39 116.1(3) . .
C38 N8 Sm1 111.7(2) . .
C39 N8 Sm1 129.0(2) . .
C56 N9 C52 118.4(5) . .
C56 N9 Sm1 123.9(3) . .
C52 N9 Sm1 117.2(4) . .
C47 N10 C51 116.4(4) . .
C47 N10 Sm1 118.0(3) . .
C51 N10 Sm1 125.2(3) . .
C200 N200 C204 118.6(10) . .
U1 O1 Sm1 171.44(14) . .
U1 O2 U1 107.80(10) . 2_655
O1 Sm1 N7 142.36(10) . .
O1 Sm1 N6 137.68(10) . .
N7 Sm1 N6 70.91(11) . .
O1 Sm1 N9 109.16(11) . .
N7 Sm1 N9 89.34(12) . .
N6 Sm1 N9 91.82(12) . .
O1 Sm1 N8 83.59(9) . .
N7 Sm1 N8 69.54(10) . .
N6 Sm1 N8 138.26(10) . .
N9 Sm1 N8 75.03(11) . .
O1 Sm1 N5 80.25(9) . .
N7 Sm1 N5 137.05(10) . .
N6 Sm1 N5 69.62(10) . .
N9 Sm1 N5 75.74(11) . .
N8 Sm1 N5 139.54(10) . .
O1 Sm1 N10 77.50(11) . .
N7 Sm1 N10 78.28(12) . .
N6 Sm1 N10 91.27(12) . .
N9 Sm1 N10 165.47(13) . .
N8 Sm1 N10 93.34(12) . .
N5 Sm1 N10 118.57(12) . .
O1 U1 O2 174.40(10) . .
O1 U1 O2 102.32(10) . 2_655
O2 U1 O2 72.19(10) . 2_655
O1 U1 N2 89.37(10) . .
O2 U1 N2 95.70(9) . .
O2 U1 N2 142.15(9) 2_655 .
O1 U1 N3 88.44(10) . .
O2 U1 N3 95.48(9) . .
O2 U1 N3 144.32(9) 2_655 .
N2 U1 N3 70.62(9) . .
O1 U1 N4 73.41(10) . .
O2 U1 N4 104.51(9) . .
O2 U1 N4 84.39(8) 2_655 .
N2 U1 N4 133.39(9) . .
N3 U1 N4 66.04(9) . .
O1 U1 N1 73.80(10) . .
O2 U1 N1 106.04(9) . .
O2 U1 N1 82.09(8) 2_655 .
N2 U1 N1 66.66(9) . .
N3 U1 N1 133.49(9) . .
N4 U1 N1 140.74(9) . .
O1 U1 U1 134.55(8) . 2_655
O2 U1 U1 39.97(6) . 2_655
O2 U1 U1 32.24(6) 2_655 2_655
N2 U1 U1 125.57(7) . 2_655
N3 U1 U1 127.42(6) . 2_655
N4 U1 U1 94.87(6) . 2_655
N1 U1 U1 92.96(6) . 2_655
C33 C32 C29 119.5(10) . .
C33 C32 H32A 107.4 . .
C29 C32 H32A 107.4 . .
C33 C32 H32B 107.4 . .
C29 C32 H32B 107.4 . .
H32A C32 H32B 107.0 . .
C32 C33 H33A 109.5 . .
C32 C33 H33B 109.5 . .
H33A C33 H33B 109.5 . .
C32 C33 H33C 109.5 . .
H33A C33 H33C 109.5 . .
H33B C33 H33C 109.5 . .
C49 C48 C47 119.2(6) . .
C49 C48 H48 120.4 . .
C47 C48 H48 120.4 . .
C48 C49 C50 118.5(5) . .
C48 C49 H49 120.8 . .
C50 C49 H49 120.8 . .

loop_
_geom_bond_atom_site_label_1
_geom_bond_atom_site_label_2
_geom_bond_distance
_geom_bond_site_symmetry_2
C1 N1 1.306(4) .
C1 C2 1.412(5) .
C1 H1 0.9500 .
C2 N2 1.388(4) .
C2 C3 1.401(5) .
C3 C4 1.390(5) .
C3 H3 0.9500 .
C4 C5 1.408(5) .
C4 H4 0.9500 .
C5 N2 1.359(4) .
C5 C6 1.518(5) .
C6 C11 1.517(5) .
C6 C7 1.550(5) .
C6 C9 1.556(5) .
C7 C8 1.539(6) .
C7 H7A 0.9900 .
C7 H7B 0.9900 .
C8 H8A 0.9800 .
C8 H8B 0.9800 .
C8 H8C 0.9800 .
C9 C10 1.522(5) .
C9 H9A 0.9900 .
C9 H9B 0.9900 .
C10 H10A 0.9800 .
C10 H10B 0.9800 .
C10 H10C 0.9800 .
C11 N3 1.363(4) .
C11 C12 1.409(5) .
C12 C13 1.390(5) .
C12 H12 0.9500 .
C13 C14 1.401(5) .
C13 H13 0.9500 .
C14 N3 1.384(4) .
C14 C15 1.417(5) .
C15 N4 1.296(4) .
C15 H15 0.9500 .
C16 C17 1.392(5) .
C16 C23 1.398(5) .
C16 N4 1.432(4) .
C17 C18 1.389(5) .
C17 H17 0.9500 .
C18 C21 1.399(6) .
C18 C19 1.510(5) .
C19 H19A 0.9800 .
C19 H19B 0.9800 .
C19 H19C 0.9800 .
C20 C21 1.517(5) .
C20 H20A 0.9800 .
C20 H20B 0.9800 .
C20 H20C 0.9800 .
C21 C22 1.390(5) .
C22 C23 1.401(5) .
C22 H22 0.9500 .
C23 N5 1.432(5) .
C24 N5 1.299(5) .
C24 C25 1.424(5) .
C24 H24 0.9500 .
C25 N6 1.365(5) .
C25 C26 1.393(6) .
C26 C27 1.385(7) .
C26 H26 0.9500 .
C27 C28 1.387(6) .
C27 H27 0.9500 .
C28 N6 1.365(5) .
C28 C29 1.492(6) .
C29 C30 1.449(9) .
C29 C34 1.518(7) .
C29 C32 1.698(11) .
C30 C31 1.482(13) .
C30 H30A 0.9900 .
C30 H30B 0.9900 .
C31 H31A 0.9800 .
C31 H31B 0.9800 .
C31 H31C 0.9800 .
C34 N7 1.355(5) .
C34 C35 1.397(7) .
C35 C36 1.383(8) .
C35 H35 0.9500 .
C36 C37 1.391(6) .
C36 H36 0.9500 .
C37 N7 1.376(6) .
C37 C38 1.429(6) .
C38 N8 1.297(5) .
C38 H38 0.9500 .
C39 C40 1.397(5) .
C39 C46 1.406(5) .
C39 N8 1.440(5) .
C40 C41 1.387(5) .
C40 H40 0.9500 .
C41 C43 1.403(6) .
C41 C42 1.507(5) .
C42 H42A 0.9800 .
C42 H42B 0.9800 .
C42 H42C 0.9800 .
C43 C45 1.385(5) .
C43 C44 1.500(5) .
C44 H44A 0.9800 .
C44 H44B 0.9800 .
C44 H44C 0.9800 .
C45 C46 1.397(5) .
C45 H45 0.9500 .
C46 N1 1.418(4) .
C47 N10 1.291(6) .
C47 C48 1.404(7) .
C47 H47 0.9500 .
C50 C49 1.375(8) .
C50 C51 1.379(7) .
C50 H50 0.9500 .
C51 N10 1.334(7) .
C51 H51 0.9500 .
C52 N9 1.330(7) .
C52 C54 1.383(8) .
C52 H52 0.9500 .
C53 C54 1.349(11) .
C53 C55 1.370(11) .
C53 H53 0.9500 .
C54 H54 0.9500 .
C55 C56 1.397(8) .
C55 H55 0.9500 .
C56 N9 1.318(6) .
C56 H56 0.9500 .
C200 C201 1.215(16) .
C200 N200 1.308(12) .
C200 H200 0.9500 .
C201 C202 1.32(3) .
C201 H201 0.9500 .
C202 C203 1.20(3) .
C202 H202 0.9500 .
C203 C204 1.41(2) .
C203 H203 0.9500 .
C204 N200 1.377(14) .
C204 H204 0.9500 .
N1 U1 2.612(3) .
N2 U1 2.466(3) .
N3 U1 2.471(3) .
N4 U1 2.598(3) .
N5 Sm1 2.577(3) .
N6 Sm1 2.424(3) .
N7 Sm1 2.419(3) .
N8 Sm1 2.567(3) .
N9 Sm1 2.555(3) .
N10 Sm1 2.587(4) .
O1 U1 1.900(2) .
O1 Sm1 2.234(2) .
O2 U1 1.939(2) .
O2 U1 2.335(2) 2_655
U1 O2 2.335(2) 2_655
U1 U1 3.4605(2) 2_655
C32 C33 1.339(13) .
C32 H32A 0.9900 .
C32 H32B 0.9900 .
C33 H33A 0.9800 .
C33 H33B 0.9800 .
C33 H33C 0.9800 .
C48 C49 1.309(8) .
C48 H48 0.9500 .
C49 H49 0.9500 .

loop_
_geom_torsion_atom_site_label_1
_geom_torsion_atom_site_label_2
_geom_torsion_atom_site_label_3
_geom_torsion_atom_site_label_4
_geom_torsion
_geom_torsion_site_symmetry_1
_geom_torsion_site_symmetry_4
N1 C1 C2 N2 3.8(5) . .
N1 C1 C2 C3 -178.3(4) . .
N2 C2 C3 C4 -0.3(4) . .
C1 C2 C3 C4 -178.3(4) . .
C2 C3 C4 C5 0.1(4) . .
C3 C4 C5 N2 0.1(4) . .
C3 C4 C5 C6 176.4(4) . .
N2 C5 C6 C11 60.9(4) . .
C4 C5 C6 C11 -115.0(4) . .
N2 C5 C6 C7 -179.6(3) . .
C4 C5 C6 C7 4.5(5) . .
N2 C5 C6 C9 -57.2(4) . .
C4 C5 C6 C9 126.9(4) . .
C11 C6 C7 C8 -170.2(3) . .
C5 C6 C7 C8 71.6(4) . .
C9 C6 C7 C8 -50.4(4) . .
C11 C6 C9 C10 61.2(4) . .
C5 C6 C9 C10 178.5(3) . .
C7 C6 C9 C10 -59.1(4) . .
C5 C6 C11 N3 -57.9(4) . .
C7 C6 C11 N3 -177.9(3) . .
C9 C6 C11 N3 61.1(4) . .
C5 C6 C11 C12 121.3(4) . .
C7 C6 C11 C12 1.3(5) . .
C9 C6 C11 C12 -119.7(4) . .
N3 C11 C12 C13 0.3(4) . .
C6 C11 C12 C13 -179.0(4) . .
C11 C12 C13 C14 0.1(4) . .
C12 C13 C14 N3 -0.4(4) . .
C12 C13 C14 C15 -179.8(4) . .
N3 C14 C15 N4 -5.2(5) . .
C13 C14 C15 N4 174.2(4) . .
C23 C16 C17 C18 1.7(6) . .
N4 C16 C17 C18 -177.2(3) . .
C16 C17 C18 C21 -3.8(6) . .
C16 C17 C18 C19 176.2(4) . .
C17 C18 C21 C22 2.4(6) . .
C19 C18 C21 C22 -177.6(4) . .
C17 C18 C21 C20 -176.7(4) . .
C19 C18 C21 C20 3.3(6) . .
C18 C21 C22 C23 1.1(6) . .
C20 C21 C22 C23 -179.8(4) . .
C17 C16 C23 C22 1.8(5) . .
N4 C16 C23 C22 -179.3(3) . .
C17 C16 C23 N5 178.8(3) . .
N4 C16 C23 N5 -2.4(6) . .
C21 C22 C23 C16 -3.3(6) . .
C21 C22 C23 N5 179.6(4) . .
N5 C24 C25 N6 -3.5(6) . .
N5 C24 C25 C26 -175.6(5) . .
N6 C25 C26 C27 0.3(6) . .
C24 C25 C26 C27 173.2(5) . .
C25 C26 C27 C28 -1.0(7) . .
C26 C27 C28 N6 1.3(6) . .
C26 C27 C28 C29 179.3(5) . .
N6 C28 C29 C30 -159.0(6) . .
C27 C28 C29 C30 23.3(9) . .
N6 C28 C29 C34 -28.7(7) . .
C27 C28 C29 C34 153.6(5) . .
N6 C28 C29 C32 85.7(6) . .
C27 C28 C29 C32 -92.0(7) . .
C28 C29 C30 C31 66.9(8) . .
C34 C29 C30 C31 -66.4(8) . .
C32 C29 C30 C31 -178.3(7) . .
C30 C29 C34 N7 150.5(6) . .
C28 C29 C34 N7 19.2(8) . .
C32 C29 C34 N7 -96.1(6) . .
C30 C29 C34 C35 -29.1(9) . .
C28 C29 C34 C35 -160.4(6) . .
C32 C29 C34 C35 84.3(7) . .
N7 C34 C35 C36 0.0(7) . .
C29 C34 C35 C36 179.6(6) . .
C34 C35 C36 C37 0.6(8) . .
C35 C36 C37 N7 -0.9(7) . .
C35 C36 C37 C38 -178.2(5) . .
N7 C37 C38 N8 8.5(7) . .
C36 C37 C38 N8 -174.6(5) . .
C46 C39 C40 C41 -0.1(7) . .
N8 C39 C40 C41 175.9(4) . .
C39 C40 C41 C43 -0.2(7) . .
C39 C40 C41 C42 -178.0(5) . .
C40 C41 C43 C45 -0.6(6) . .
C42 C41 C43 C45 177.2(4) . .
C40 C41 C43 C44 178.8(4) . .
C42 C41 C43 C44 -3.5(7) . .
C41 C43 C45 C46 1.8(6) . .
C44 C43 C45 C46 -177.5(4) . .
C43 C45 C46 C39 -2.2(6) . .
C43 C45 C46 N1 178.2(3) . .
C40 C39 C46 C45 1.3(6) . .
N8 C39 C46 C45 -174.6(3) . .
C40 C39 C46 N1 -179.1(4) . .
N8 C39 C46 N1 5.0(6) . .
C49 C50 C51 N10 0.3(10) . .
C55 C53 C54 C52 0.7(13) . .
N9 C52 C54 C53 0.4(12) . .
C54 C53 C55 C56 -1.4(12) . .
C53 C55 C56 N9 1.2(11) . .
N200 C200 C201 C202 -0.7(17) . .
C200 C201 C202 C203 2(3) . .
C201 C202 C203 C204 -2(3) . .
C202 C203 C204 N200 0.5(19) . .
C2 C1 N1 C46 -173.3(3) . .
C2 C1 N1 U1 -22.3(4) . .
C45 C46 N1 C1 -127.0(4) . .
C39 C46 N1 C1 53.3(5) . .
C45 C46 N1 U1 86.5(4) . .
C39 C46 N1 U1 -93.1(4) . .
C4 C5 N2 C2 -0.3(4) . .
C6 C5 N2 C2 -177.0(3) . .
C4 C5 N2 U1 153.4(3) . .
C6 C5 N2 U1 -23.2(5) . .
C3 C2 N2 C5 0.4(4) . .
C1 C2 N2 C5 178.6(3) . .
C3 C2 N2 U1 -159.5(2) . .
C1 C2 N2 U1 18.7(4) . .
C12 C11 N3 C14 -0.5(4) . .
C6 C11 N3 C14 178.8(3) . .
C12 C11 N3 U1 -161.7(3) . .
C6 C11 N3 U1 17.6(5) . .
C13 C14 N3 C11 0.6(4) . .
C15 C14 N3 C11 -179.9(3) . .
C13 C14 N3 U1 166.1(2) . .
C15 C14 N3 U1 -14.4(4) . .
C14 C15 N4 C16 173.3(3) . .
C14 C15 N4 U1 20.5(4) . .
C17 C16 N4 C15 119.4(4) . .
C23 C16 N4 C15 -59.4(5) . .
C17 C16 N4 U1 -90.8(4) . .
C23 C16 N4 U1 90.4(4) . .
C25 C24 N5 C23 165.8(4) . .
C25 C24 N5 Sm1 5.3(5) . .
C16 C23 N5 C24 133.7(4) . .
C22 C23 N5 C24 -49.3(5) . .
C16 C23 N5 Sm1 -70.4(5) . .
C22 C23 N5 Sm1 106.6(4) . .
C26 C25 N6 C28 0.4(5) . .
C24 C25 N6 C28 -173.0(4) . .
C26 C25 N6 Sm1 172.6(3) . .
C24 C25 N6 Sm1 -0.8(5) . .
C27 C28 N6 C25 -1.1(5) . .
C29 C28 N6 C25 -179.1(4) . .
C27 C28 N6 Sm1 -170.3(4) . .
C29 C28 N6 Sm1 11.7(7) . .
C35 C34 N7 C37 -0.6(6) . .
C29 C34 N7 C37 179.8(5) . .
C35 C34 N7 Sm1 -171.0(4) . .
C29 C34 N7 Sm1 9.3(7) . .
C36 C37 N7 C34 1.0(6) . .
C38 C37 N7 C34 178.4(4) . .
C36 C37 N7 Sm1 174.0(4) . .
C38 C37 N7 Sm1 -8.5(5) . .
C37 C38 N8 C39 -165.1(4) . .
C37 C38 N8 Sm1 -3.4(5) . .
C40 C39 N8 C38 49.0(5) . .
C46 C39 N8 C38 -135.2(4) . .
C40 C39 N8 Sm1 -108.9(4) . .
C46 C39 N8 Sm1 67.0(5) . .
C55 C56 N9 C52 -0.2(9) . .
C55 C56 N9 Sm1 171.4(5) . .
C54 C52 N9 C56 -0.6(9) . .
C54 C52 N9 Sm1 -172.8(6) . .
C48 C47 N10 C51 -5.0(9) . .
C48 C47 N10 Sm1 168.8(5) . .
C50 C51 N10 C47 3.6(8) . .
C50 C51 N10 Sm1 -169.7(4) . .
C201 C200 N200 C204 -0.2(13) . .
C203 C204 N200 C200 0.3(13) . .
U1 O1 Sm1 N7 104.6(9) . .
U1 O1 Sm1 N6 -126.4(9) . .
U1 O1 Sm1 N9 -10.9(10) . .
U1 O1 Sm1 N8 60.8(9) . .
U1 O1 Sm1 N5 -82.0(9) . .
U1 O1 Sm1 N10 155.7(9) . .
C34 N7 Sm1 O1 127.3(4) . .
C37 N7 Sm1 O1 -42.6(4) . .
C34 N7 Sm1 N6 -19.0(4) . .
C37 N7 Sm1 N6 171.0(3) . .
C34 N7 Sm1 N9 -111.2(4) . .
C37 N7 Sm1 N9 78.9(3) . .
C34 N7 Sm1 N8 174.6(5) . .
C37 N7 Sm1 N8 4.6(3) . .
C34 N7 Sm1 N5 -43.1(5) . .
C37 N7 Sm1 N5 146.9(3) . .
C34 N7 Sm1 N10 76.5(4) . .
C37 N7 Sm1 N10 -93.5(3) . .
C25 N6 Sm1 O1 49.8(3) . .
C28 N6 Sm1 O1 -141.5(4) . .
C25 N6 Sm1 N7 -160.4(3) . .
C28 N6 Sm1 N7 8.3(4) . .
C25 N6 Sm1 N9 -71.7(3) . .
C28 N6 Sm1 N9 97.0(4) . .
C25 N6 Sm1 N8 -141.1(3) . .
C28 N6 Sm1 N8 27.6(5) . .
C25 N6 Sm1 N5 2.3(3) . .
C28 N6 Sm1 N5 171.0(4) . .
C25 N6 Sm1 N10 122.5(3) . .
C28 N6 Sm1 N10 -68.8(4) . .
C56 N9 Sm1 O1 10.7(4) . .
C52 N9 Sm1 O1 -177.6(4) . .
C56 N9 Sm1 N7 -135.9(4) . .
C52 N9 Sm1 N7 35.9(4) . .
C56 N9 Sm1 N6 153.3(4) . .
C52 N9 Sm1 N6 -35.0(4) . .
C56 N9 Sm1 N8 -66.9(4) . .
C52 N9 Sm1 N8 104.8(4) . .
C56 N9 Sm1 N5 84.8(4) . .
C52 N9 Sm1 N5 -103.5(4) . .
C56 N9 Sm1 N10 -104.6(6) . .
C52 N9 Sm1 N10 67.1(7) . .
C38 N8 Sm1 O1 152.5(3) . .
C39 N8 Sm1 O1 -48.9(3) . .
C38 N8 Sm1 N7 -0.7(3) . .
C39 N8 Sm1 N7 158.0(3) . .
C38 N8 Sm1 N6 -20.2(3) . .
C39 N8 Sm1 N6 138.5(3) . .
C38 N8 Sm1 N9 -95.7(3) . .
C39 N8 Sm1 N9 63.0(3) . .
C38 N8 Sm1 N5 -140.8(3) . .
C39 N8 Sm1 N5 17.9(4) . .
C38 N8 Sm1 N10 75.5(3) . .
C39 N8 Sm1 N10 -125.9(3) . .
C24 N5 Sm1 O1 -153.6(3) . .
C23 N5 Sm1 O1 49.5(3) . .
C24 N5 Sm1 N7 20.5(3) . .
C23 N5 Sm1 N7 -136.3(3) . .
C24 N5 Sm1 N6 -3.9(3) . .
C23 N5 Sm1 N6 -160.7(3) . .
C24 N5 Sm1 N9 93.6(3) . .
C23 N5 Sm1 N9 -63.2(3) . .
C24 N5 Sm1 N8 138.4(2) . .
C23 N5 Sm1 N8 -18.4(4) . .
C24 N5 Sm1 N10 -83.8(3) . .
C23 N5 Sm1 N10 119.4(3) . .
C47 N10 Sm1 O1 57.7(4) . .
C51 N10 Sm1 O1 -129.1(4) . .
C47 N10 Sm1 N7 -151.3(4) . .
C51 N10 Sm1 N7 21.9(4) . .
C47 N10 Sm1 N6 -81.1(4) . .
C51 N10 Sm1 N6 92.1(4) . .
C47 N10 Sm1 N9 176.7(5) . .
C51 N10 Sm1 N9 -10.1(8) . .
C47 N10 Sm1 N8 140.4(4) . .
C51 N10 Sm1 N8 -46.4(4) . .
C47 N10 Sm1 N5 -13.7(4) . .
C51 N10 Sm1 N5 159.5(4) . .
Sm1 O1 U1 O2 21.5(18) . .
Sm1 O1 U1 O2 10.2(9) . 2_655
Sm1 O1 U1 N2 -133.5(9) . .
Sm1 O1 U1 N3 155.9(9) . .
Sm1 O1 U1 N4 90.5(9) . .
Sm1 O1 U1 N1 -67.6(9) . .
Sm1 O1 U1 U1 10.2(10) . 2_655
U1 O2 U1 O1 -12.5(11) 2_655 .
U1 O2 U1 O2 -0.99(12) 2_655 2_655
U1 O2 U1 N2 142.28(10) 2_655 .
U1 O2 U1 N3 -146.71(10) 2_655 .
U1 O2 U1 N4 -80.08(11) 2_655 .
U1 O2 U1 N1 74.97(11) 2_655 .
C5 N2 U1 O1 -100.0(3) . .
C2 N2 U1 O1 52.3(2) . .
C5 N2 U1 O2 82.4(3) . .
C2 N2 U1 O2 -125.3(2) . .
C5 N2 U1 O2 150.5(3) . 2_655
C2 N2 U1 O2 -57.2(3) . 2_655
C5 N2 U1 N3 -11.4(3) . .
C2 N2 U1 N3 140.9(2) . .
C5 N2 U1 N4 -33.8(4) . .
C2 N2 U1 N4 118.5(2) . .
C5 N2 U1 N1 -172.6(3) . .
C2 N2 U1 N1 -20.3(2) . .
C5 N2 U1 U1 111.3(3) . 2_655
C2 N2 U1 U1 -96.4(2) . 2_655
C11 N3 U1 O1 104.2(3) . .
C14 N3 U1 O1 -55.8(2) . .
C11 N3 U1 O2 -79.8(3) . .
C14 N3 U1 O2 120.2(2) . .
C11 N3 U1 O2 -146.7(3) . 2_655
C14 N3 U1 O2 53.4(3) . 2_655
C11 N3 U1 N2 14.3(3) . .
C14 N3 U1 N2 -145.7(3) . .
C11 N3 U1 N4 176.7(3) . .
C14 N3 U1 N4 16.7(2) . .
C11 N3 U1 N1 38.5(4) . .
C14 N3 U1 N1 -121.5(2) . .
C11 N3 U1 U1 -106.2(3) . 2_655
C14 N3 U1 U1 93.9(2) . 2_655
C15 N4 U1 O1 76.5(2) . .
C16 N4 U1 O1 -74.5(3) . .
C15 N4 U1 O2 -108.9(2) . .
C16 N4 U1 O2 100.1(3) . .
C15 N4 U1 O2 -178.8(2) . 2_655
C16 N4 U1 O2 30.1(2) . 2_655
C15 N4 U1 N2 3.8(3) . .
C16 N4 U1 N2 -147.2(2) . .
C15 N4 U1 N3 -19.3(2) . .
C16 N4 U1 N3 -170.3(3) . .
C15 N4 U1 N1 111.0(3) . .
C16 N4 U1 N1 -40.1(3) . .
C15 N4 U1 U1 -148.3(2) . 2_655
C16 N4 U1 U1 60.7(2) . 2_655
C1 N1 U1 O1 -74.6(2) . .
C46 N1 U1 O1 73.8(3) . .
C1 N1 U1 O2 111.2(2) . .
C46 N1 U1 O2 -100.4(3) . .
C1 N1 U1 O2 -179.9(2) . 2_655
C46 N1 U1 O2 -31.6(3) . 2_655
C1 N1 U1 N2 21.9(2) . .
C46 N1 U1 N2 170.2(3) . .
C1 N1 U1 N3 -2.9(3) . .
C46 N1 U1 N3 145.4(2) . .
C1 N1 U1 N4 -109.0(2) . .
C46 N1 U1 N4 39.4(3) . .
C1 N1 U1 U1 149.6(2) . 2_655
C46 N1 U1 U1 -62.0(3) . 2_655
C30 C29 C32 C33 -65.6(12) . .
C28 C29 C32 C33 54.3(12) . .
C34 C29 C32 C33 177.6(10) . .
N10 C47 C48 C49 2.3(10) . .
C47 C48 C49 C50 1.9(10) . .
C51 C50 C49 C48 -3.1(10) . .

loop_
_platon_squeeze_void_nr
_platon_squeeze_void_average_x
_platon_squeeze_void_average_y
_platon_squeeze_void_average_z
_platon_squeeze_void_volume
_platon_squeeze_void_count_electrons
_platon_squeeze_void_content
1 0.250 0.750 0.000 534 64 ' '
2 0.750 0.250 0.000 534 64 ' '
3 0.250 0.250 0.500 534 64 ' '
4 0.750 0.750 0.500 534 64 ' '
